data_7218781
loop_
_publ_author_name
'Sabat, Nazarii'
'Kle\<cka, Martin'
'Slav\<et\'insk\'a, Lenka'
'Klepet\'a\<rov\'a, Blanka'
'Hocek, Michal'

_publ_section_title
;
 Direct C--H amination and C--H chloroamination of 7-deazapurines
;
_journal_issue 107
_journal_name_full 'RSC Adv.'
_journal_page_first 62140
_journal_paper_doi 10.1039/C4RA13143F
_journal_volume 4
_journal_year 2014
_chemical_formula_moiety 'C26 H21 N5 O4 S1'
_chemical_formula_sum 'C26 H21 N5 O4 S'
_chemical_formula_weight 499.55
_chemical_name_systematic N-(7-benzyl-4-phenyl-7H-pyrrolo[2,3-d]pyrimidin-6-yl)-N-methyl-2-nitrobenzenesulfonamide
_space_group_IT_number 2
_symmetry_cell_setting triclinic
_symmetry_Int_Tables_number 2
_symmetry_space_group_name_Hall '-P 1'
_symmetry_space_group_name_H-M 'P -1'
_atom_sites_solution_hydrogens difmap
_atom_sites_solution_primary other
_cell_angle_alpha 81.5862(13)
_cell_angle_beta 70.0238(15)
_cell_angle_gamma 67.3666(15)
_cell_formula_units_Z 4
_cell_length_a 12.8359(2)
_cell_length_b 14.6425(2)
_cell_length_c 16.3039(3)
_cell_measurement_reflns_used 0
_cell_measurement_temperature 180
_cell_measurement_theta_max 0
_cell_measurement_theta_min 0
_cell_volume 2657.76(8)
_computing_cell_refinement 'CrysAlis, (Oxford Diffraction, 2002)'
_computing_data_collection 'Xcalibur, (Oxford Diffraction, 2002)'
_computing_data_reduction 'CrysAlis, (Oxford Diffraction, 2002)'
_computing_molecular_graphics 'CAMERON (Watkin et al., 1996)'
_computing_publication_material 'CRYSTALS (Betteridge et al., 2003)'
_computing_structure_refinement 'CRYSTALS (Betteridge et al., 2003)'
_computing_structure_solution 'Superflip (Palatinus & Chapuis, 2007)'
_diffrn_ambient_temperature 180
_diffrn_measured_fraction_theta_full 0.995
_diffrn_measured_fraction_theta_max 0.967
_diffrn_measurement_device Area
_diffrn_measurement_device_type 'Oxford Diffraction XCALIBUR'
_diffrn_measurement_method '\f & \w scans'
_diffrn_radiation_monochromator graphite
_diffrn_radiation_probe x-ray
_diffrn_radiation_type 'Cu K\a'
_diffrn_radiation_wavelength 1.54184
_diffrn_reflns_av_R_equivalents 0.050
_diffrn_reflns_limit_h_max 16
_diffrn_reflns_limit_h_min -14
_diffrn_reflns_limit_k_max 18
_diffrn_reflns_limit_k_min -18
_diffrn_reflns_limit_l_max 20
_diffrn_reflns_limit_l_min 0
_diffrn_reflns_number 10790
_diffrn_reflns_theta_full 67.969
_diffrn_reflns_theta_max 76.370
_diffrn_reflns_theta_min 4.219
_diffrn_standards_number 0
_exptl_absorpt_coefficient_mu 1.415
_exptl_absorpt_correction_type none
_exptl_crystal_colour orange
_exptl_crystal_density_diffrn 1.248
_exptl_crystal_density_method 'not measured'
_exptl_crystal_description block
_exptl_crystal_F_000 1040
_exptl_crystal_size_max 0.72
_exptl_crystal_size_mid 0.68
_exptl_crystal_size_min 0.45
_refine_diff_density_max 0.34
_refine_diff_density_min -0.35
_refine_ls_extinction_coef 68(3)
_refine_ls_extinction_method 'Larson (1970), Equation 22'
_refine_ls_goodness_of_fit_ref 0.9677
_refine_ls_hydrogen_treatment constr
_refine_ls_matrix_type full
_refine_ls_number_parameters 650
_refine_ls_number_reflns 9618
_refine_ls_number_restraints 0
_refine_ls_R_factor_all 0.0463
_refine_ls_R_factor_gt 0.0438
_refine_ls_shift/su_max 0.0006447
_refine_ls_shift/su_mean 0.0000338
_refine_ls_structure_factor_coef F
_refine_ls_weighting_details
;
 Method, part 1, Chebychev polynomial, (Watkin, 1994, Prince, 1982) 
 [weight] = 1.0/[A~0~*T~0~(x)+A~1~*T~1~(x) ... +A~n-1~]*T~n-1~(x)] 
 where A~i~ are the Chebychev coefficients listed below and x= Fcalc/Fmax 
 Method = Robust Weighting (Prince, 1982) 
 W = [weight] * [1-(deltaF/6*sigmaF)^2^]^2^ 
 A~i~ are: 
 6.27 -3.05 3.10 
;
_refine_ls_weighting_scheme calc
_refine_ls_wR_factor_all 0.0404
_refine_ls_wR_factor_gt 0.0398
_refine_ls_wR_factor_ref 0.0395
_reflns_limit_h_max 16
_reflns_limit_h_min -14
_reflns_limit_k_max 18
_reflns_limit_k_min -18
_reflns_limit_l_max 20
_reflns_limit_l_min 0
_reflns_number_gt 9994
_reflns_number_total 10790
_reflns_threshold_expression I>2.0\s(I)
_oxford_diffrn_Wilson_B_factor 2.87
_oxford_diffrn_Wilson_scale 0.04
_oxford_refine_ls_r_factor_ref 0.0425
_oxford_refine_ls_scale 4.915(5)
_oxford_reflns_number_all 10751
_oxford_reflns_threshold_expression_ref I>0.0\s(I)
_cod_data_source_file c4ra13143f2.cif
_cod_data_source_block 1
_cod_depositor_comments
;
The following automatic conversions were performed:

'_atom_sites_solution_primary' value 'Other' changed to 'other'
according to
/usr/data/users/saulius/crontab/automatic-downloads/rss-feeds/RSC/lib/dictionaries/cif_core.dic
dictionary named 'cif_core.dic' version 2.4.2 from 2011-04-26.

Automatic conversion script
Id: cif_fix_values 2827 2014-09-09 07:05:25Z andrius 
;
_cod_original_cell_volume 2657.75(8)
_cod_original_formula_sum 'C26 H21 N5 O4 S1'
_cod_database_code 7218781

loop_
_symmetry_equiv_pos_as_xyz
x,y,z
-x,-y,-z

loop_
_atom_site_label
_atom_site_type_symbol
_atom_site_fract_x
_atom_site_fract_y
_atom_site_fract_z
_atom_site_U_iso_or_equiv
_atom_site_occupancy
_atom_site_adp_type
_atom_site_refinement_flags_posn
O25 O 1.01011(10) 0.29842(8) 0.33083(7) 0.0370 1.0000 Uani .
O26 O 0.87124(10) 0.36692(8) 0.47472(7) 0.0363 1.0000 Uani .
O61 O 0.58624(13) 0.20219(9) 0.17353(7) 0.0480 1.0000 Uani .
O62 O 0.67936(11) 0.13428(8) 0.02488(7) 0.0424 1.0000 Uani .
N1 N 0.68328(12) 0.09577(10) 0.80793(8) 0.0346 1.0000 Uani .
C2 C 0.77941(14) 0.10079(12) 0.81931(9) 0.0360 1.0000 Uani .
N3 N 0.86618(11) 0.12642(10) 0.76130(8) 0.0322 1.0000 Uani .
C4 C 0.85349(12) 0.14368(10) 0.68199(9) 0.0270 1.0000 Uani .
C5 C 0.76068(12) 0.13597(10) 0.65885(9) 0.0270 1.0000 Uani .
C6 C 0.67104(13) 0.11498(10) 0.72775(9) 0.0289 1.0000 Uani .
C7 C 0.78776(12) 0.15276(10) 0.56634(9) 0.0277 1.0000 Uani .
C8 C 0.89021(12) 0.17226(10) 0.53937(9) 0.0268 1.0000 Uani .
N9 N 0.93015(10) 0.16848(9) 0.60956(7) 0.0281 1.0000 Uani .
C10 C 0.56251(13) 0.11380(11) 0.71659(10) 0.0321 1.0000 Uani .
C11 C 0.51194(14) 0.17679(12) 0.65662(10) 0.0346 1.0000 Uani .
C12 C 0.40896(15) 0.17576(14) 0.64765(12) 0.0434 1.0000 Uani .
C13 C 0.35722(17) 0.11070(15) 0.69735(15) 0.0533 1.0000 Uani .
C14 C 0.40632(18) 0.04792(15) 0.75686(16) 0.0579 1.0000 Uani .
C15 C 0.50769(15) 0.04996(13) 0.76784(13) 0.0452 1.0000 Uani .
N16 N 0.96006(11) 0.18765(9) 0.45423(7) 0.0292 1.0000 Uani .
S17 S 0.91591(3) 0.29617(3) 0.40831(2) 0.0288 1.0000 Uani .
C18 C 0.79180(14) 0.30703(12) 0.37679(10) 0.0345 1.0000 Uani .
C19 C 0.80036(16) 0.28822(13) 0.29301(11) 0.0407 1.0000 Uani .
C20 C 0.70115(19) 0.30186(16) 0.27021(14) 0.0544 1.0000 Uani .
C21 C 0.59123(19) 0.33277(17) 0.33258(15) 0.0595 1.0000 Uani .
C22 C 0.57984(17) 0.35207(15) 0.41583(14) 0.0528 1.0000 Uani .
C23 C 0.67976(15) 0.34054(13) 0.43835(12) 0.0407 1.0000 Uani .
C24 C 1.04143(16) 0.09890(12) 0.40226(10) 0.0404 1.0000 Uani .
N27 N 0.91552(15) 0.24977(13) 0.22407(9) 0.0497 1.0000 Uani .
O28 O 0.94037(17) 0.30577(15) 0.1641(1) 0.0795 1.0000 Uani .
O29 O 0.97732(15) 0.16319(12) 0.23074(10) 0.0636 1.0000 Uani .
C30 C 1.03196(13) 0.19202(12) 0.60783(10) 0.0332 1.0000 Uani .
C31 C 1.14708(13) 0.10436(12) 0.58560(10) 0.0331 1.0000 Uani .
C32 C 1.24058(16) 0.10475(15) 0.51082(11) 0.0448 1.0000 Uani .
C33 C 1.34734(17) 0.02475(18) 0.49218(13) 0.0560 1.0000 Uani .
C34 C 1.36139(17) -0.05528(16) 0.54778(15) 0.0560 1.0000 Uani .
C35 C 1.26950(17) -0.05751(14) 0.62183(15) 0.0525 1.0000 Uani .
C36 C 1.16191(15) 0.02158(13) 0.64060(11) 0.0396 1.0000 Uani .
N37 N 0.55958(13) 0.39673(10) -0.31865(8) 0.0368 1.0000 Uani .
C38 C 0.66944(16) 0.38955(12) -0.32473(10) 0.0375 1.0000 Uani .
N39 N 0.72047(12) 0.36743(10) -0.26218(8) 0.0345 1.0000 Uani .
C40 C 0.64667(13) 0.35515(10) -0.18439(9) 0.0291 1.0000 Uani .
C41 C 0.52744(13) 0.36419(10) -0.16684(9) 0.0297 1.0000 Uani .
C42 C 0.48705(14) 0.38280(10) -0.23978(10) 0.0322 1.0000 Uani .
C43 C 0.48164(14) 0.34992(11) -0.07482(9) 0.0320 1.0000 Uani .
C44 C 0.57304(14) 0.33027(11) -0.04256(9) 0.0306 1.0000 Uani .
N45 N 0.67473(11) 0.33286(9) -0.10854(8) 0.0305 1.0000 Uani .
C46 C 0.36947(15) 0.38486(12) -0.23576(11) 0.0392 1.0000 Uani .
C47 C 0.31221(17) 0.32993(16) -0.17253(12) 0.0501 1.0000 Uani .
C48 C 0.2031(2) 0.3304(2) -0.17085(17) 0.0702 1.0000 Uani .
C49 C 0.1515(2) 0.3844(2) -0.2330(2) 0.0862 1.0000 Uani .
C50 C 0.2080(3) 0.43786(18) -0.2962(3) 0.0894 1.0000 Uani .
C51 C 0.3168(2) 0.43809(15) -0.29791(17) 0.0615 1.0000 Uani .
N52 N 0.57366(12) 0.31357(9) 0.04504(8) 0.0341 1.0000 Uani .
S53 S 0.58362(4) 0.20301(3) 0.08690(2) 0.0357 1.0000 Uani .
C54 C 0.45407(15) 0.18250(11) 0.09088(10) 0.0378 1.0000 Uani .
C55 C 0.35111(17) 0.20186(12) 0.16286(11) 0.0451 1.0000 Uani .
C56 C 0.25488(18) 0.18137(15) 0.16221(14) 0.0565 1.0000 Uani .
C57 C 0.25910(19) 0.14246(16) 0.08896(15) 0.0589 1.0000 Uani .
C58 C 0.35978(19) 0.12225(15) 0.01699(13) 0.0523 1.0000 Uani .
C59 C 0.45704(16) 0.14117(12) 0.01809(11) 0.0415 1.0000 Uani .
C60 C 0.51871(19) 0.40180(13) 0.09998(11) 0.0460 1.0000 Uani .
N63 N 0.33937(17) 0.24427(13) 0.24282(10) 0.0580 1.0000 Uani .
O64 O 0.3209(2) 0.19560(14) 0.30979(9) 0.1002 1.0000 Uani .
O65 O 0.34397(16) 0.32690(11) 0.23875(9) 0.0660 1.0000 Uani .
C61 C 0.79322(14) 0.30872(12) -0.10088(10) 0.0355 1.0000 Uani .
C62 C 0.81465(14) 0.39660(12) -0.08173(10) 0.0345 1.0000 Uani .
C45 C 0.82909(17) 0.40271(14) -0.00246(12) 0.0450 1.0000 Uani .
C63 C 0.85349(18) 0.48131(16) 0.01433(14) 0.0544 1.0000 Uani .
C64 C 0.86482(18) 0.55332(15) -0.04775(15) 0.0550 1.0000 Uani .
C65 C 0.85112(19) 0.54870(15) -0.12711(15) 0.0557 1.0000 Uani .
C66 C 0.82597(17) 0.47061(14) -0.14431(12) 0.0453 1.0000 Uani .
H21 H 0.7833 0.0866 0.8761 0.0418 1.0000 Uiso R
H71 H 0.7448 0.1495 0.5314 0.0332 1.0000 Uiso R
H111 H 0.5478 0.2207 0.6230 0.0410 1.0000 Uiso R
H121 H 0.3749 0.2189 0.6078 0.0519 1.0000 Uiso R
H131 H 0.2888 0.1095 0.6901 0.0639 1.0000 Uiso R
H141 H 0.3723 0.0028 0.7904 0.0691 1.0000 Uiso R
H151 H 0.5391 0.0084 0.8092 0.0540 1.0000 Uiso R
H302 H 1.0168 0.2143 0.6655 0.0399 1.0000 Uiso R
H301 H 1.0390 0.2443 0.5644 0.0402 1.0000 Uiso R
H321 H 1.2302 0.1601 0.4721 0.0541 1.0000 Uiso R
H331 H 1.4093 0.0252 0.4407 0.0671 1.0000 Uiso R
H341 H 1.4329 -0.1085 0.5358 0.0680 1.0000 Uiso R
H351 H 1.2790 -0.1114 0.6607 0.0622 1.0000 Uiso R
H361 H 1.0980 0.0190 0.6898 0.0480 1.0000 Uiso R
H241 H 1.0880 0.0522 0.4358 0.0613 1.0000 Uiso R
H243 H 1.0921 0.1177 0.3489 0.0612 1.0000 Uiso R
H242 H 0.9939 0.0703 0.3871 0.0611 1.0000 Uiso R
H201 H 0.7080 0.2911 0.2130 0.0651 1.0000 Uiso R
H211 H 0.5234 0.3413 0.3176 0.0701 1.0000 Uiso R
H221 H 0.5049 0.3727 0.4583 0.0619 1.0000 Uiso R
H231 H 0.6720 0.3553 0.4949 0.0481 1.0000 Uiso R
H612 H 0.8508 0.2804 -0.1562 0.0419 1.0000 Uiso R
H611 H 0.8006 0.2609 -0.0539 0.0419 1.0000 Uiso R
H451 H 0.8203 0.3537 0.0401 0.0543 1.0000 Uiso R
H631 H 0.8609 0.4851 0.0687 0.0653 1.0000 Uiso R
H641 H 0.8816 0.6066 -0.0365 0.0662 1.0000 Uiso R
H651 H 0.8586 0.5979 -0.1700 0.0663 1.0000 Uiso R
H661 H 0.8152 0.4675 -0.1981 0.0539 1.0000 Uiso R
H381 H 0.7161 0.4023 -0.3809 0.0448 1.0000 Uiso R
H431 H 0.4048 0.3541 -0.0428 0.0382 1.0000 Uiso R
H471 H 0.3466 0.2929 -0.1310 0.0600 1.0000 Uiso R
H481 H 0.1648 0.2950 -0.1275 0.0822 1.0000 Uiso R
H491 H 0.0786 0.3844 -0.2309 0.1009 1.0000 Uiso R
H501 H 0.1729 0.4739 -0.3377 0.1050 1.0000 Uiso R
H511 H 0.3574 0.4723 -0.3426 0.0751 1.0000 Uiso R
H603 H 0.5606 0.4470 0.0729 0.0690 1.0000 Uiso R
H602 H 0.5276 0.3821 0.1581 0.0690 1.0000 Uiso R
H601 H 0.4359 0.4333 0.1038 0.0691 1.0000 Uiso R
H591 H 0.5260 0.1260 -0.0299 0.0489 1.0000 Uiso R
H581 H 0.3629 0.0956 -0.0327 0.0622 1.0000 Uiso R
H571 H 0.1920 0.1304 0.0890 0.0710 1.0000 Uiso R
H561 H 0.1882 0.1928 0.2115 0.0672 1.0000 Uiso R

loop_
_atom_site_aniso_label
_atom_site_aniso_U_11
_atom_site_aniso_U_22
_atom_site_aniso_U_33
_atom_site_aniso_U_23
_atom_site_aniso_U_13
_atom_site_aniso_U_12
O25 0.0393(6) 0.0436(6) 0.0290(5) 0.0061(4) -0.0058(4) -0.0226(5)
O26 0.0433(6) 0.0327(5) 0.0346(5) -0.0013(4) -0.0113(5) -0.0160(5)
O61 0.0656(8) 0.0456(7) 0.0279(5) 0.0068(5) -0.0188(5) -0.0137(6)
O62 0.0435(6) 0.0359(6) 0.0357(6) -0.0017(5) -0.0054(5) -0.0073(5)
N1 0.0339(7) 0.0383(7) 0.0272(6) 0.0026(5) -0.0054(5) -0.0130(6)
C2 0.0388(8) 0.0416(8) 0.0233(7) 0.0024(6) -0.0083(6) -0.0124(7)
N3 0.0335(6) 0.0377(7) 0.0254(6) 0.0011(5) -0.0107(5) -0.0120(5)
C4 0.0272(7) 0.0269(7) 0.0253(6) 0.0010(5) -0.0078(5) -0.0090(5)
C5 0.0263(7) 0.0270(7) 0.0266(6) 0.0017(5) -0.0077(5) -0.0097(5)
C6 0.0279(7) 0.0258(7) 0.0292(7) -0.0002(5) -0.0054(5) -0.0088(6)
C7 0.0276(7) 0.0303(7) 0.0273(7) 0.0015(5) -0.0106(5) -0.0115(6)
C8 0.0274(7) 0.0280(7) 0.0241(6) 0.0029(5) -0.0085(5) -0.0098(5)
N9 0.0268(6) 0.0338(6) 0.0262(6) 0.0028(5) -0.0097(5) -0.0134(5)
C10 0.0279(7) 0.0296(7) 0.0355(7) -0.0043(6) -0.0037(6) -0.0112(6)
C11 0.0309(7) 0.0361(8) 0.0358(8) -0.0039(6) -0.0078(6) -0.0120(6)
C12 0.0356(8) 0.0471(9) 0.0480(9) -0.0098(7) -0.0144(7) -0.0111(7)
C13 0.0367(9) 0.0542(11) 0.0764(13) -0.0147(10) -0.0161(9) -0.0208(8)
C14 0.0422(10) 0.0466(10) 0.0881(15) 0.0043(10) -0.0127(10) -0.0280(9)
C15 0.0357(9) 0.0367(9) 0.0587(10) 0.0070(7) -0.0079(8) -0.0171(7)
N16 0.0298(6) 0.0313(6) 0.0233(5) 0.0026(5) -0.0053(5) -0.0114(5)
S17 0.03114(17) 0.03121(17) 0.02582(16) 0.00421(13) -0.00874(13) -0.01498(14)
C18 0.0374(8) 0.0355(8) 0.0341(7) 0.0101(6) -0.0158(6) -0.0168(7)
C19 0.0464(9) 0.0443(9) 0.0387(8) 0.0106(7) -0.0215(7) -0.0210(8)
C20 0.0628(12) 0.0645(12) 0.0537(11) 0.0153(9) -0.0379(10) -0.0303(10)
C21 0.0544(12) 0.0710(13) 0.0726(14) 0.0234(11) -0.0427(11) -0.0318(10)
C22 0.0361(9) 0.0561(11) 0.0649(12) 0.0153(9) -0.0199(8) -0.0175(8)
C23 0.0374(8) 0.0401(9) 0.0442(9) 0.0091(7) -0.0164(7) -0.0137(7)
C24 0.0441(9) 0.0370(8) 0.0301(7) -0.0021(6) -0.0048(6) -0.0094(7)
N27 0.0590(10) 0.0662(11) 0.0311(7) 0.0035(7) -0.0188(7) -0.0274(9)
O28 0.0886(12) 0.1003(13) 0.0400(8) 0.0255(8) -0.0146(8) -0.0382(10)
O29 0.0654(9) 0.0602(9) 0.0592(9) -0.0078(7) -0.0169(7) -0.0161(8)
C30 0.0338(8) 0.0381(8) 0.0347(7) 0.0030(6) -0.0135(6) -0.0192(6)
C31 0.0302(7) 0.0444(8) 0.0321(7) -0.0010(6) -0.0120(6) -0.0192(7)
C32 0.0394(9) 0.0639(11) 0.0354(8) -0.0004(8) -0.0090(7) -0.0256(8)
C33 0.0344(9) 0.0819(15) 0.0503(10) -0.0222(10) -0.0006(8) -0.0230(9)
C34 0.0354(9) 0.0554(11) 0.0762(14) -0.0257(10) -0.0157(9) -0.0081(8)
C35 0.0448(10) 0.0417(10) 0.0769(13) -0.0030(9) -0.0258(10) -0.0151(8)
C36 0.0338(8) 0.0401(9) 0.0480(9) 0.0018(7) -0.0132(7) -0.0171(7)
N37 0.0467(8) 0.0354(7) 0.0304(6) 0.0034(5) -0.0156(6) -0.0151(6)
C38 0.0476(9) 0.0389(8) 0.0261(7) 0.0042(6) -0.0089(6) -0.0197(7)
N39 0.0381(7) 0.0366(7) 0.0290(6) 0.0019(5) -0.0073(5) -0.0171(6)
C40 0.0347(7) 0.0261(7) 0.0271(7) 0.0011(5) -0.0092(6) -0.0125(6)
C41 0.0340(7) 0.0256(7) 0.0298(7) 0.0016(5) -0.0105(6) -0.0112(6)
C42 0.0383(8) 0.0241(7) 0.0346(7) 0.0012(6) -0.0138(6) -0.0100(6)
C43 0.0333(7) 0.0317(7) 0.0295(7) 0.0015(6) -0.0066(6) -0.0137(6)
C44 0.0384(8) 0.0278(7) 0.0251(7) 0.0019(5) -0.0083(6) -0.0136(6)
N45 0.0335(6) 0.0335(6) 0.0269(6) 0.0035(5) -0.0106(5) -0.0150(5)
C46 0.0390(9) 0.0315(8) 0.0492(9) -0.0078(7) -0.0196(7) -0.0072(7)
C47 0.0463(10) 0.0629(12) 0.0462(10) -0.0142(8) -0.0072(8) -0.0266(9)
C48 0.0478(12) 0.0867(17) 0.0809(15) -0.0358(13) -0.0002(11) -0.0346(12)
C49 0.0452(12) 0.0652(15) 0.158(3) -0.0353(17) -0.0439(16) -0.0076(11)
C50 0.0798(17) 0.0477(12) 0.169(3) 0.0014(16) -0.092(2) -0.0075(12)
C51 0.0671(13) 0.0380(10) 0.0969(16) 0.0106(10) -0.0553(13) -0.0158(9)
N52 0.0469(7) 0.0322(6) 0.0235(6) 0.0018(5) -0.0117(5) -0.0147(6)
S53 0.0442(2) 0.03159(18) 0.02489(17) 0.00262(13) -0.00820(14) -0.01016(15)
C54 0.0442(9) 0.0290(7) 0.0303(7) 0.0031(6) -0.0018(6) -0.0125(7)
C55 0.0508(10) 0.0339(8) 0.0335(8) 0.0026(6) 0.0029(7) -0.0124(7)
C56 0.0467(10) 0.0471(10) 0.0547(11) 0.0059(9) 0.0075(9) -0.0179(9)
C57 0.0489(11) 0.0505(11) 0.0716(13) 0.0018(10) -0.0042(10) -0.0255(9)
C58 0.0560(11) 0.0469(10) 0.0548(11) -0.0018(8) -0.0087(9) -0.0264(9)
C59 0.0471(9) 0.0370(8) 0.0356(8) -0.0002(6) -0.0024(7) -0.0193(7)
C60 0.0670(12) 0.0356(8) 0.0332(8) -0.0032(7) -0.0150(8) -0.0158(8)
N63 0.0647(11) 0.0505(10) 0.0312(7) -0.0013(6) 0.0070(7) -0.0108(8)
O64 0.158(2) 0.0799(12) 0.0299(7) 0.0094(7) 0.0033(9) -0.0408(13)
O65 0.0829(11) 0.0496(8) 0.0500(8) -0.0090(6) -0.0062(7) -0.0176(8)
C61 0.0360(8) 0.0367(8) 0.0363(8) 0.0023(6) -0.0149(6) -0.0136(7)
C62 0.0306(7) 0.0357(8) 0.0380(8) -0.0001(6) -0.0117(6) -0.0123(6)
C45 0.0491(10) 0.0509(10) 0.0414(9) 0.0006(7) -0.0183(8) -0.0215(8)
C63 0.0535(11) 0.0618(12) 0.0576(11) -0.0138(9) -0.0240(9) -0.0205(9)
C64 0.0467(10) 0.0436(10) 0.0836(14) -0.0121(10) -0.0246(10) -0.0179(8)
C65 0.0556(11) 0.0428(10) 0.0758(14) 0.0104(9) -0.0264(10) -0.0243(9)
C66 0.0501(10) 0.0442(9) 0.0486(10) 0.0076(7) -0.0210(8) -0.0226(8)

loop_
_atom_type_symbol
_atom_type_scat_dispersion_real
_atom_type_scat_dispersion_imag
_atom_type_scat_Cromer_Mann_a1
_atom_type_scat_Cromer_Mann_b1
_atom_type_scat_Cromer_Mann_a2
_atom_type_scat_Cromer_Mann_b2
_atom_type_scat_Cromer_Mann_a3
_atom_type_scat_Cromer_Mann_b3
_atom_type_scat_Cromer_Mann_a4
_atom_type_scat_Cromer_Mann_b4
_atom_type_scat_Cromer_Mann_c
_atom_type_scat_source
C 0.0181 0.0091 2.3100 20.8439 1.0200 10.2075 1.5886 0.5687 0.8650 51.6512 0.2156 'International Tables Vol C 4.2.6.8 and 6.1.1.4'
H 0.0000 0.0000 0.4930 10.5109 0.3229 26.1257 0.1402 3.1424 0.0408 57.7998 0.0030 'International Tables Vol C 4.2.6.8 and 6.1.1.4'
N 0.0311 0.0180 12.2126 0.0057 3.1322 9.8933 2.0125 28.9975 1.1663 0.5826 -11.5290 'International Tables Vol C 4.2.6.8 and 6.1.1.4'
O 0.0492 0.0322 3.0485 13.2771 2.2868 5.7011 1.5463 0.3239 0.8670 32.9089 0.2508 'International Tables Vol C 4.2.6.8 and 6.1.1.4'
S 0.3331 0.5567 6.9053 1.4679 5.2034 22.2151 1.4379 0.2536 1.5863 56.1720 0.8669 'International Tables Vol C 4.2.6.8 and 6.1.1.4'

loop_
_geom_angle_atom_site_label_1
_geom_angle_atom_site_label_2
_geom_angle_atom_site_label_3
_geom_angle
_geom_angle_publ_flag
C2 N1 C6 118.29(12) yes
N1 C2 N3 128.41(13) yes
N1 C2 H21 114.5 no
N3 C2 H21 117.0 no
C2 N3 C4 112.36(13) yes
N3 C4 C5 125.67(13) yes
N3 C4 N9 125.37(13) yes
C5 C4 N9 108.93(12) yes
C4 C5 C6 115.77(12) yes
C4 C5 C7 106.63(12) yes
C6 C5 C7 137.61(13) yes
C5 C6 N1 119.22(13) yes
C5 C6 C10 122.78(13) yes
N1 C6 C10 117.99(12) yes
C5 C7 C8 106.16(12) yes
C5 C7 H71 126.9 no
C8 C7 H71 126.9 no
C7 C8 N9 110.73(12) yes
C7 C8 N16 129.88(13) yes
N9 C8 N16 119.23(12) yes
C8 N9 C4 107.47(11) yes
C8 N9 C30 126.86(12) yes
C4 N9 C30 125.59(12) yes
C6 C10 C11 121.15(13) yes
C6 C10 C15 119.77(15) yes
C11 C10 C15 119.07(15) yes
C10 C11 C12 120.51(15) yes
C10 C11 H111 119.2 no
C12 C11 H111 120.3 no
C11 C12 C13 119.80(17) yes
C11 C12 H121 120.1 no
C13 C12 H121 120.1 no
C12 C13 C14 120.32(17) yes
C12 C13 H131 119.3 no
C14 C13 H131 120.4 no
C13 C14 C15 120.36(17) yes
C13 C14 H141 120.9 no
C15 C14 H141 118.8 no
C10 C15 C14 119.92(18) yes
C10 C15 H151 120.3 no
C14 C15 H151 119.8 no
C8 N16 S17 118.00(10) yes
C8 N16 C24 116.95(12) yes
S17 N16 C24 121.61(10) yes
N16 S17 O25 107.09(6) yes
N16 S17 O26 106.53(6) yes
O25 S17 O26 120.98(7) yes
N16 S17 C18 108.11(7) yes
O25 S17 C18 107.78(7) yes
O26 S17 C18 105.82(7) yes
S17 C18 C19 123.62(13) yes
S17 C18 C23 117.90(12) yes
C19 C18 C23 118.42(15) yes
C18 C19 C20 121.76(17) yes
C18 C19 N27 122.34(15) yes
C20 C19 N27 115.87(16) yes
C19 C20 C21 119.00(18) yes
C19 C20 H201 120.8 no
C21 C20 H201 120.2 no
C20 C21 C22 120.61(18) yes
C20 C21 H211 119.4 no
C22 C21 H211 120.0 no
C21 C22 C23 120.41(19) yes
C21 C22 H221 120.4 no
C23 C22 H221 119.1 no
C22 C23 C18 119.77(17) yes
C22 C23 H231 120.6 no
C18 C23 H231 119.6 no
N16 C24 H241 109.7 no
N16 C24 H243 109.5 no
H241 C24 H243 110.8 no
N16 C24 H242 108.0 no
H241 C24 H242 110.3 no
H243 C24 H242 108.4 no
C19 N27 O28 117.72(17) yes
C19 N27 O29 117.10(15) yes
O28 N27 O29 125.16(18) yes
N9 C30 C31 112.93(12) yes
N9 C30 H302 107.9 no
C31 C30 H302 108.3 no
N9 C30 H301 108.1 no
C31 C30 H301 109.0 no
H302 C30 H301 110.6 no
C30 C31 C32 121.13(15) yes
C30 C31 C36 120.21(14) yes
C32 C31 C36 118.65(16) yes
C31 C32 C33 120.67(18) yes
C31 C32 H321 119.1 no
C33 C32 H321 120.2 no
C32 C33 C34 119.98(18) yes
C32 C33 H331 119.9 no
C34 C33 H331 120.1 no
C33 C34 C35 120.26(18) yes
C33 C34 H341 120.1 no
C35 C34 H341 119.6 no
C34 C35 C36 120.24(19) yes
C34 C35 H351 120.7 no
C36 C35 H351 119.0 no
C31 C36 C35 120.16(16) yes
C31 C36 H361 119.5 no
C35 C36 H361 120.4 no
C38 N37 C42 118.32(13) yes
N37 C38 N39 128.52(14) yes
N37 C38 H381 115.3 no
N39 C38 H381 116.2 no
C38 N39 C40 112.19(13) yes
N39 C40 C41 125.96(13) yes
N39 C40 N45 124.94(14) yes
C41 C40 N45 109.10(12) yes
C40 C41 C42 115.72(13) yes
C40 C41 C43 106.49(13) yes
C42 C41 C43 137.79(14) yes
C41 C42 N37 119.14(14) yes
C41 C42 C46 123.57(14) yes
N37 C42 C46 117.26(14) yes
C41 C43 C44 106.33(13) yes
C41 C43 H431 127.3 no
C44 C43 H431 126.3 no
C43 C44 N45 111.04(12) yes
C43 C44 N52 129.07(14) yes
N45 C44 N52 119.81(13) yes
C44 N45 C40 106.99(12) yes
C44 N45 C61 127.28(12) yes
C40 N45 C61 125.57(12) yes
C42 C46 C47 120.98(15) yes
C42 C46 C51 120.10(17) yes
C47 C46 C51 118.84(18) yes
C46 C47 C48 120.4(2) yes
C46 C47 H471 120.2 no
C48 C47 H471 119.4 no
C47 C48 C49 119.9(2) yes
C47 C48 H481 119.6 no
C49 C48 H481 120.4 no
C48 C49 C50 120.0(2) yes
C48 C49 H491 119.0 no
C50 C49 H491 121.1 no
C49 C50 C51 120.4(2) yes
C49 C50 H501 119.5 no
C51 C50 H501 120.1 no
C50 C51 C46 120.4(2) yes
C50 C51 H511 120.6 no
C46 C51 H511 118.9 no
C44 N52 S53 117.11(10) yes
C44 N52 C60 116.29(12) yes
S53 N52 C60 121.91(10) yes
N52 S53 O62 106.45(7) yes
N52 S53 O61 107.49(7) yes
O62 S53 O61 120.06(8) yes
N52 S53 C54 108.19(7) yes
O62 S53 C54 105.24(8) yes
O61 S53 C54 108.93(8) yes
S53 C54 C55 124.68(14) yes
S53 C54 C59 117.56(12) yes
C55 C54 C59 117.72(17) yes
C54 C55 C56 121.53(18) yes
C54 C55 N63 122.05(18) yes
C56 C55 N63 116.42(16) yes
C55 C56 C57 119.63(17) yes
C55 C56 H561 120.1 no
C57 C56 H561 120.2 no
C56 C57 C58 120.1(2) yes
C56 C57 H571 118.7 no
C58 C57 H571 121.2 no
C57 C58 C59 120.3(2) yes
C57 C58 H581 120.2 no
C59 C58 H581 119.5 no
C54 C59 C58 120.68(16) yes
C54 C59 H591 118.8 no
C58 C59 H591 120.5 no
N52 C60 H603 107.9 no
N52 C60 H602 109.3 no
H603 C60 H602 109.0 no
N52 C60 H601 109.6 no
H603 C60 H601 109.9 no
H602 C60 H601 110.9 no
C55 N63 O64 116.81(18) yes
C55 N63 O65 118.48(15) yes
O64 N63 O65 124.64(19) yes
N45 C61 C62 113.94(13) yes
N45 C61 H612 107.0 no
C62 C61 H612 109.2 no
N45 C61 H611 107.1 no
C62 C61 H611 108.8 no
H612 C61 H611 110.9 no
C61 C62 C45 120.42(15) yes
C61 C62 C66 120.96(15) yes
C45 C62 C66 118.55(16) yes
C62 C45 C63 120.77(17) yes
C62 C45 H451 118.8 no
C63 C45 H451 120.4 no
C45 C63 C64 120.12(18) yes
C45 C63 H631 119.6 no
C64 C63 H631 120.3 no
C63 C64 C65 120.14(18) yes
C63 C64 H641 120.3 no
C65 C64 H641 119.6 no
C64 C65 C66 120.14(19) yes
C64 C65 H651 120.6 no
C66 C65 H651 119.2 no
C62 C66 C65 120.27(18) yes
C62 C66 H661 119.1 no
C65 C66 H661 120.7 no

loop_
_geom_bond_atom_site_label_1
_geom_bond_atom_site_label_2
_geom_bond_distance
_geom_bond_publ_flag
O25 S17 1.4260(11) yes
O26 S17 1.4217(11) yes
O61 S53 1.4226(12) yes
O62 S53 1.4291(12) yes
N1 C2 1.339(2) yes
N1 C6 1.3458(19) yes
C2 N3 1.332(2) yes
C2 H21 0.932 no
N3 C4 1.3338(18) yes
C4 C5 1.413(2) yes
C4 N9 1.3601(18) yes
C5 C6 1.4029(19) yes
C5 C7 1.4336(19) yes
C6 C10 1.472(2) yes
C7 C8 1.364(2) yes
C7 H71 0.935 no
C8 N9 1.3913(18) yes
C8 N16 1.4125(17) yes
N9 C30 1.4650(18) yes
C10 C11 1.392(2) yes
C10 C15 1.394(2) yes
C11 C12 1.385(2) yes
C11 H111 0.937 no
C12 C13 1.378(3) yes
C12 H121 0.934 no
C13 C14 1.376(3) yes
C13 H131 0.932 no
C14 C15 1.384(3) yes
C14 H141 0.939 no
C15 H151 0.930 no
N16 S17 1.6296(12) yes
N16 C24 1.473(2) yes
S17 C18 1.7797(16) yes
C18 C19 1.392(2) yes
C18 C23 1.390(2) yes
C19 C20 1.381(3) yes
C19 N27 1.475(2) yes
C20 C21 1.376(3) yes
C20 H201 0.937 no
C21 C22 1.374(3) yes
C21 H211 0.941 no
C22 C23 1.395(3) yes
C22 H221 0.937 no
C23 H231 0.942 no
C24 H241 0.961 no
C24 H243 0.968 no
C24 H242 0.969 no
N27 O28 1.218(2) yes
N27 O29 1.222(2) yes
C30 C31 1.508(2) yes
C30 H302 0.971 no
C30 H301 0.972 no
C31 C32 1.389(2) yes
C31 C36 1.389(2) yes
C32 C33 1.388(3) yes
C32 H321 0.948 no
C33 C34 1.366(3) yes
C33 H331 0.940 no
C34 C35 1.377(3) yes
C34 H341 0.927 no
C35 C36 1.388(3) yes
C35 H351 0.933 no
C36 H361 0.940 no
N37 C38 1.343(2) yes
N37 C42 1.347(2) yes
C38 N39 1.331(2) yes
C38 H381 0.945 no
N39 C40 1.3349(19) yes
C40 C41 1.413(2) yes
C40 N45 1.3643(19) yes
C41 C42 1.405(2) yes
C41 C43 1.428(2) yes
C42 C46 1.477(2) yes
C43 C44 1.361(2) yes
C43 H431 0.928 no
C44 N45 1.3889(19) yes
C44 N52 1.4157(18) yes
N45 C61 1.469(2) yes
C46 C47 1.394(3) yes
C46 C51 1.387(3) yes
C47 C48 1.389(3) yes
C47 H471 0.928 no
C48 C49 1.383(4) yes
C48 H481 0.929 no
C49 C50 1.375(5) yes
C49 H491 0.925 no
C50 C51 1.388(3) yes
C50 H501 0.928 no
C51 H511 0.942 no
N52 S53 1.6371(13) yes
N52 C60 1.475(2) yes
S53 C54 1.7789(18) yes
C54 C55 1.398(2) yes
C54 C59 1.392(2) yes
C55 C56 1.382(3) yes
C55 N63 1.462(3) yes
C56 C57 1.373(3) yes
C56 H561 0.930 no
C57 C58 1.381(3) yes
C57 H571 0.944 no
C58 C59 1.385(3) yes
C58 H581 0.931 no
C59 H591 0.934 no
C60 H603 0.974 no
C60 H602 0.982 no
C60 H601 0.966 no
N63 O64 1.217(2) yes
N63 O65 1.225(2) yes
C61 C62 1.509(2) yes
C61 H612 0.975 no
C61 H611 0.963 no
C62 C45 1.387(2) yes
C62 C66 1.390(2) yes
C45 C63 1.388(3) yes
C45 H451 0.935 no
C63 C64 1.365(3) yes
C63 H631 0.935 no
C64 C65 1.378(3) yes
C64 H641 0.941 no
C65 C66 1.389(3) yes
C65 H651 0.936 no
C66 H661 0.944 no

loop_
_geom_hbond_atom_site_label_D
_geom_hbond_atom_site_label_H
_geom_hbond_atom_site_label_A
_geom_hbond_site_symmetry_A
_geom_hbond_angle_DHA
_geom_hbond_distance_DH
_geom_hbond_distance_HA
_geom_hbond_distance_DA
_geom_hbond_publ_flag
C2 H21 O62 1_556 143.60(5) 0.932 2.392 3.190(3) yes
C32 H321 O64 1_655 137.08(6) 0.948 2.566 3.323(3) yes
C38 H381 O26 1_554 158.32(4) 0.945 2.477 3.373(3) yes
C56 H561 O25 1_455 155.14(5) 0.930 2.554 3.420(3) yes
